data_4348766
loop_
_publ_author_name
'Shichibu, Yukatsu'
'Yoshida, Keisuke'
'Konishi, Katsuaki'

_publ_section_title
;
 Hexanuclear Platinum(II) Thiolate Macrocyclic Host:
 Charge-Transfer-Driven Inclusion of a Ag(I) Ion Guest.
;
_journal_issue 18
_journal_name_full 'Inorganic chemistry'
_journal_page_first 9147
_journal_page_last 9149
_journal_paper_doi 10.1021/acs.inorgchem.6b01579
_journal_volume 55
_journal_year 2016
_chemical_formula_sum 'C144 H300 Pt6 S12'
_chemical_formula_weight 3587.08
_space_group_crystal_system triclinic
_space_group_IT_number 2
_space_group_name_Hall '-P 1'
_space_group_name_H-M_alt 'P -1'
_atom_sites_solution_hydrogens mixed
_cell_angle_alpha 103.3100(6)
_cell_angle_beta 95.3031(6)
_cell_angle_gamma 105.3102(6)
_cell_formula_units_Z 1
_cell_length_a 11.7859(5)
_cell_length_b 17.5279(8)
_cell_length_c 20.5802(9)
_cell_measurement_reflns_used 147
_cell_measurement_temperature 90.0(2)
_cell_measurement_theta_max 25.4963
_cell_measurement_theta_min 3.5632
_cell_volume 3936.9(3)
_computing_cell_refinement 'APEX2 v2014.5-0 (Bruker AXS)'
_computing_data_collection 'Bruker SMART APEXII'
_computing_data_reduction 'SAINT V8.34A (Bruker AXS Inc., 2013)'
_computing_molecular_graphics 'XSHELL V6.3.1 (BruekrAXS)'
_computing_publication_material 'Generate Report (Bruker AXS)'
_computing_structure_refinement 'SHELXL-2014 (Sheldrick, 2014)'
_computing_structure_solution 'SHELXS-2013 (Sheldrick, 2013)'
_diffrn_ambient_temperature 90.0(2)
_diffrn_detector_area_resol_mean 8.3333
_diffrn_measured_fraction_theta_full 0.983
_diffrn_measured_fraction_theta_max 0.983
_diffrn_measurement_device_type 'Bruker D8 goniometer'
_diffrn_measurement_method 'omega scans'
_diffrn_radiation_monochromator graphite
_diffrn_radiation_type 'Mo K\a'
_diffrn_radiation_wavelength 0.71073
_diffrn_reflns_av_R_equivalents 0.0172
_diffrn_reflns_av_unetI/netI 0.0410
_diffrn_reflns_limit_h_max 14
_diffrn_reflns_limit_h_min -12
_diffrn_reflns_limit_k_max 18
_diffrn_reflns_limit_k_min -21
_diffrn_reflns_limit_l_max 24
_diffrn_reflns_limit_l_min -23
_diffrn_reflns_number 19713
_diffrn_reflns_theta_full 25.35
_diffrn_reflns_theta_max 25.35
_diffrn_reflns_theta_min 1.03
_diffrn_source 'sealed tube'
_exptl_absorpt_coefficient_mu 5.513
_exptl_absorpt_correction_T_max 0.49
_exptl_absorpt_correction_T_min 0.44
_exptl_absorpt_correction_type multi-scan
_exptl_absorpt_process_details 'SADABS V2014/2 (Bruker AXS Inc.)'
_exptl_crystal_colour yellow
_exptl_crystal_density_diffrn 1.513
_exptl_crystal_density_method 'not measured'
_exptl_crystal_description block
_exptl_crystal_F_000 1824
_exptl_crystal_size_max 0.220
_exptl_crystal_size_mid 0.160
_exptl_crystal_size_min 0.150
_refine_diff_density_max 1.545
_refine_diff_density_min -2.260
_refine_ls_extinction_method none
_refine_ls_goodness_of_fit_ref 1.089
_refine_ls_hydrogen_treatment mixed
_refine_ls_matrix_type full
_refine_ls_number_parameters 736
_refine_ls_number_reflns 14189
_refine_ls_number_restraints 0
_refine_ls_restrained_S_all 1.089
_refine_ls_R_factor_all 0.0421
_refine_ls_R_factor_gt 0.0298
_refine_ls_shift/su_max 0.002
_refine_ls_shift/su_mean 0.000
_refine_ls_structure_factor_coef Fsqd
_refine_ls_weighting_details 'w=1/[\s^2^(Fo^2^)+(0.0551P)^2^] where P=(Fo^2^+2Fc^2^)/3'
_refine_ls_weighting_scheme calc
_refine_ls_wR_factor_gt 0.0731
_refine_ls_wR_factor_ref 0.0936
_reflns_number_gt 12166
_reflns_number_total 14189
_reflns_threshold_expression 'I > 2\s(I)'
_cod_data_source_file ic6b01579_si_002.cif
_cod_data_source_block I
_cod_database_code 4348766

loop_
_space_group_symop_operation_xyz
'x, y, z'
'-x, -y, -z'

loop_
_atom_site_type_symbol
_atom_site_label
_atom_site_fract_x
_atom_site_fract_y
_atom_site_fract_z
_atom_site_U_iso_or_equiv
_atom_site_adp_type
_atom_site_calc_flag
_atom_site_refinement_flags_adp
_atom_site_refinement_flags_posn
_atom_site_occupancy
Pt Pt1 0.28679(2) 0.02197(2) 0.40873(2) 0.01413(7) Uani d . . 1
Pt Pt2 0.51437(2) 0.01713(2) 0.34658(2) 0.01435(7) Uani d . . 1
Pt Pt3 0.72983(2) -0.00538(2) 0.43912(2) 0.01476(7) Uani d . . 1
S S1 0.31632(13) -0.05955(8) 0.30975(7) 0.0162(3) Uani d . . 1
S S2 0.42364(13) 0.12004(8) 0.37442(7) 0.0152(3) Uani d . . 1
S S3 0.70904(13) 0.09799(8) 0.38987(7) 0.0171(3) Uani d . . 1
S S4 0.60167(13) -0.08787(8) 0.34083(7) 0.0170(3) Uani d . . 1
S S5 0.73995(13) -0.10683(8) 0.49278(7) 0.0163(3) Uani d . . 1
S S6 0.81994(13) 0.07849(8) 0.54598(7) 0.0156(3) Uani d . . 1
C C1A 0.2893(6) -0.1664(3) 0.3117(3) 0.0208(13) Uani d . . 1
H H1A1 0.3656 -0.176 0.3264 0.025 Uiso calc U R 1
H H1A2 0.2354 -0.1785 0.3445 0.025 Uiso calc U R 1
C C2A 0.2339(6) -0.2219(3) 0.2425(3) 0.0249(14) Uani d . . 1
H H2A1 0.2903 -0.2108 0.2106 0.03 Uiso calc U R 1
H H2A2 0.161 -0.2088 0.2271 0.03 Uiso calc U R 1
C C3A 0.2012(5) -0.3132(3) 0.2396(3) 0.0203(13) Uani d . . 1
H H3A1 0.2749 -0.3279 0.2504 0.024 Uiso calc U R 1
H H3A2 0.1509 -0.3237 0.2745 0.024 Uiso calc U R 1
C C4A 0.1347(6) -0.3674(3) 0.1709(3) 0.0236(14) Uani d . . 1
H H4A1 0.1853 -0.3567 0.1362 0.028 Uiso calc U R 1
H H4A2 0.0615 -0.3522 0.1601 0.028 Uiso calc U R 1
C C5A 0.1002(6) -0.4589(3) 0.1663(3) 0.0220(14) Uani d . . 1
H H5A1 0.1736 -0.4746 0.1755 0.026 Uiso calc U R 1
H H5A2 0.0516 -0.4695 0.2018 0.026 Uiso calc U R 1
C C6A 0.0303(6) -0.5125(3) 0.0978(3) 0.0222(14) Uani d . . 1
H H6A1 -0.0426 -0.4963 0.0885 0.027 Uiso calc U R 1
H H6A2 0.0793 -0.502 0.0624 0.027 Uiso calc U R 1
C C7A -0.0054(6) -0.6035(3) 0.0925(3) 0.0221(14) Uani d . . 1
H H7A1 -0.0527 -0.6138 0.1286 0.027 Uiso calc U R 1
H H7A2 0.0676 -0.62 0.1007 0.027 Uiso calc U R 1
C C8A -0.0777(6) -0.6569(4) 0.0248(3) 0.0250(14) Uani d . . 1
H H8A1 -0.0304 -0.647 -0.0114 0.03 Uiso calc U R 1
H H8A2 -0.1507 -0.6404 0.0164 0.03 Uiso calc U R 1
C C9A -0.1137(6) -0.7483(4) 0.0204(3) 0.0241(14) Uani d . . 1
H H9A1 -0.1581 -0.7577 0.0577 0.029 Uiso calc U R 1
H H9A2 -0.0406 -0.7651 0.0271 0.029 Uiso calc U R 1
C C10A -0.1904(6) -0.8026(4) -0.0464(3) 0.0248(14) Uani d . . 1
H H10A -0.2624 -0.7848 -0.0537 0.03 Uiso calc U R 1
H H10B -0.1451 -0.7944 -0.0836 0.03 Uiso calc U R 1
C C11A -0.2288(6) -0.8931(4) -0.0498(3) 0.0304(16) Uani d . . 1
H H11A -0.2722 -0.9013 -0.0119 0.036 Uiso calc U R 1
H H11B -0.157 -0.9116 -0.0441 0.036 Uiso calc U R 1
C C12A -0.3086(7) -0.9461(4) -0.1163(3) 0.0389(18) Uani d . . 1
H H12A -0.3826 -0.9308 -0.1209 0.058 Uiso calc U R 1
H H12B -0.3274 -1.004 -0.1164 0.058 Uiso calc U R 1
H H12C -0.267 -0.9373 -0.1543 0.058 Uiso calc U R 1
C C1B 0.3565(5) 0.1363(4) 0.2967(3) 0.0180(12) Uani d . . 1
H H1B1 0.3071 0.0829 0.2664 0.022 Uiso calc U R 1
H H1B2 0.3039 0.1714 0.308 0.022 Uiso calc U R 1
C C2B 0.4513(6) 0.1767(4) 0.2603(3) 0.0247(14) Uani d . . 1
H H2B1 0.412 0.1957 0.2251 0.03 Uiso calc U R 1
H H2B2 0.486 0.1345 0.2367 0.03 Uiso calc U R 1
C C3B 0.5541(6) 0.2498(4) 0.3041(3) 0.0272(15) Uani d . . 1
H H3B1 0.6052 0.228 0.3313 0.033 Uiso calc U R 1
H H3B2 0.6029 0.2745 0.2734 0.033 Uiso calc U R 1
C C4B 0.5222(6) 0.3182(4) 0.3523(3) 0.0264(15) Uani d . . 1
H H4B1 0.484 0.2968 0.3879 0.032 Uiso calc U R 1
H H4B2 0.4643 0.3372 0.327 0.032 Uiso calc U R 1
C C5B 0.6335(6) 0.3908(4) 0.3852(3) 0.0288(15) Uani d . . 1
H H5B1 0.6936 0.3694 0.4059 0.035 Uiso calc U R 1
H H5B2 0.667 0.4136 0.349 0.035 Uiso calc U R 1
C C6B 0.6165(6) 0.4603(4) 0.4389(3) 0.0301(16) Uani d . . 1
H H6B1 0.5898 0.4394 0.4774 0.036 Uiso calc U R 1
H H6B2 0.553 0.4801 0.4198 0.036 Uiso calc U R 1
C C7B 0.7298(6) 0.5320(4) 0.4648(3) 0.0258(14) Uani d . . 1
H H7B1 0.7932 0.511 0.4823 0.031 Uiso calc U R 1
H H7B2 0.7551 0.5525 0.4259 0.031 Uiso calc U R 1
C C8B 0.7217(6) 0.6039(4) 0.5197(3) 0.0302(15) Uani d . . 1
H H8B1 0.7012 0.5849 0.56 0.036 Uiso calc U R 1
H H8B2 0.6568 0.6244 0.5034 0.036 Uiso calc U R 1
C C9B 0.8375(6) 0.6740(4) 0.5399(3) 0.0267(15) Uani d . . 1
H H9B1 0.9018 0.6528 0.5559 0.032 Uiso calc U R 1
H H9B2 0.8578 0.6918 0.4991 0.032 Uiso calc U R 1
C C10B 0.8362(6) 0.7487(4) 0.5945(3) 0.0250(14) Uani d . . 1
H H10C 0.7704 0.7693 0.5795 0.03 Uiso calc U R 1
H H10D 0.8194 0.7318 0.6362 0.03 Uiso calc U R 1
C C11B 0.9521(6) 0.8182(4) 0.6112(3) 0.0300(15) Uani d . . 1
H H11C 1.0177 0.7969 0.6251 0.036 Uiso calc U R 1
H H11D 0.9678 0.8352 0.5694 0.036 Uiso calc U R 1
C C12B 0.9558(6) 0.8932(4) 0.6660(4) 0.0359(17) Uani d . . 1
H H12D 0.8954 0.9177 0.6516 0.054 Uiso calc U R 1
H H12E 1.0349 0.9332 0.6745 0.054 Uiso calc U R 1
H H12F 0.9394 0.8774 0.7077 0.054 Uiso calc U R 1
C C1C 0.6993(5) 0.1831(3) 0.4578(3) 0.0211(13) Uani d . . 1
H H1C1 0.6374 0.2061 0.4414 0.025 Uiso calc U R 1
H H1C2 0.6739 0.1619 0.4964 0.025 Uiso calc U R 1
C C2C 0.8159(5) 0.2513(3) 0.4824(3) 0.0173(12) Uani d . . 1
H H2C1 0.8785 0.2289 0.4989 0.021 Uiso calc U R 1
H H2C2 0.8411 0.2738 0.4444 0.021 Uiso calc U R 1
C C3C 0.8029(5) 0.3192(3) 0.5389(3) 0.0215(13) Uani d . . 1
H H3C1 0.7858 0.2974 0.5784 0.026 Uiso calc U R 1
H H3C2 0.7337 0.3365 0.5238 0.026 Uiso calc U R 1
C C4C 0.9124(5) 0.3942(3) 0.5611(3) 0.0213(13) Uani d . . 1
H H4C1 0.9811 0.3774 0.5777 0.026 Uiso calc U R 1
H H4C2 0.9313 0.415 0.5213 0.026 Uiso calc U R 1
C C5C 0.8975(5) 0.4635(3) 0.6163(3) 0.0227(14) Uani d . . 1
H H5C1 0.8793 0.443 0.6563 0.027 Uiso calc U R 1
H H5C2 0.8288 0.4803 0.5999 0.027 Uiso calc U R 1
C C6C 1.0076(6) 0.5379(3) 0.6375(3) 0.0228(14) Uani d . . 1
H H6C1 1.0758 0.5208 0.6543 0.027 Uiso calc U R 1
H H6C2 1.0264 0.5573 0.5971 0.027 Uiso calc U R 1
C C7C 0.9957(6) 0.6087(4) 0.6914(3) 0.0240(14) Uani d . . 1
H H7C1 0.9772 0.5899 0.7321 0.029 Uiso calc U R 1
H H7C2 0.928 0.6265 0.6748 0.029 Uiso calc U R 1
C C8C 1.1075(6) 0.6815(3) 0.7112(3) 0.0237(14) Uani d . . 1
H H8C1 1.1744 0.6633 0.7283 0.028 Uiso calc U R 1
H H8C2 1.1267 0.6988 0.67 0.028 Uiso calc U R 1
C C9C 1.1002(6) 0.7553(4) 0.7642(3) 0.0283(15) Uani d . . 1
H H9C1 1.0786 0.7383 0.8052 0.034 Uiso calc U R 1
H H9C2 1.0364 0.7759 0.7466 0.034 Uiso calc U R 1
C C10C 1.2177(6) 0.8244(4) 0.7833(3) 0.0287(15) Uani d . . 1
H H10E 1.2799 0.804 0.803 0.034 Uiso calc U R 1
H H10F 1.2414 0.8381 0.7415 0.034 Uiso calc U R 1
C C11C 1.2154(7) 0.9019(4) 0.8327(4) 0.0393(18) Uani d . . 1
H H11E 1.1846 0.8882 0.8731 0.047 Uiso calc U R 1
H H11F 1.1599 0.9263 0.8115 0.047 Uiso calc U R 1
C C12C 1.3368(8) 0.9644(4) 0.8549(4) 0.054(2) Uani d . . 1
H H12G 1.387 0.9455 0.8844 0.081 Uiso calc U R 1
H H12H 1.3284 1.017 0.8795 0.081 Uiso calc U R 1
H H12I 1.3737 0.9711 0.815 0.081 Uiso calc U R 1
C C1D 0.6837(5) -0.0906(4) 0.2694(3) 0.0200(13) Uani d . . 1
H H1D1 0.7159 -0.0343 0.2649 0.024 Uiso calc U R 1
H H1D2 0.7517 -0.1121 0.2782 0.024 Uiso calc U R 1
C C2D 0.6026(5) -0.1451(4) 0.2033(3) 0.0205(13) Uani d . . 1
H H2D1 0.5322 -0.1254 0.1969 0.025 Uiso calc U R 1
H H2D2 0.6464 -0.1386 0.1652 0.025 Uiso calc U R 1
C C3D 0.5598(6) -0.2356(4) 0.2000(3) 0.0227(14) Uani d . . 1
H H3D1 0.5088 -0.2431 0.235 0.027 Uiso calc U R 1
H H3D2 0.6296 -0.2545 0.2106 0.027 Uiso calc U R 1
C C4D 0.4900(6) -0.2882(3) 0.1316(3) 0.0213(13) Uani d . . 1
H H4D1 0.5398 -0.2785 0.0964 0.026 Uiso calc U R 1
H H4D2 0.4184 -0.2707 0.122 0.026 Uiso calc U R 1
C C5D 0.4509(6) -0.3797(4) 0.1263(3) 0.0223(14) Uani d . . 1
H H5D1 0.3994 -0.3896 0.1608 0.027 Uiso calc U R 1
H H5D2 0.5223 -0.397 0.1369 0.027 Uiso calc U R 1
C C6D 0.3832(6) -0.4323(4) 0.0569(3) 0.0237(14) Uani d . . 1
H H6D1 0.4344 -0.4221 0.0225 0.028 Uiso calc U R 1
H H6D2 0.3115 -0.4153 0.0465 0.028 Uiso calc U R 1
C C7D 0.3447(6) -0.5244(4) 0.0514(3) 0.0236(14) Uani d . . 1
H H7D1 0.4164 -0.5413 0.0621 0.028 Uiso calc U R 1
H H7D2 0.2932 -0.5346 0.0858 0.028 Uiso calc U R 1
C C8D 0.2776(6) -0.5772(4) -0.0179(3) 0.0244(14) Uani d . . 1
H H8D1 0.3293 -0.567 -0.0521 0.029 Uiso calc U R 1
H H8D2 0.2062 -0.5598 -0.0286 0.029 Uiso calc U R 1
C C9D 0.2381(6) -0.6692(4) -0.0237(3) 0.0244(14) Uani d . . 1
H H9D1 0.3095 -0.6865 -0.0131 0.029 Uiso calc U R 1
H H9D2 0.1867 -0.6793 0.0107 0.029 Uiso calc U R 1
C C10D 0.1711(6) -0.7217(4) -0.0923(3) 0.0248(14) Uani d . . 1
H H10G 0.2215 -0.7099 -0.1268 0.03 Uiso calc U R 1
H H10H 0.0983 -0.7055 -0.1021 0.03 Uiso calc U R 1
C C11D 0.1347(7) -0.8136(4) -0.0999(3) 0.0306(16) Uani d . . 1
H H11G 0.207 -0.8303 -0.0899 0.037 Uiso calc U R 1
H H11H 0.0829 -0.826 -0.0661 0.037 Uiso calc U R 1
C C12D 0.0688(7) -0.8640(4) -0.1700(3) 0.0349(17) Uani d . . 1
H H12J -0.0079 -0.853 -0.178 0.052 Uiso calc U R 1
H H12K 0.0551 -0.9225 -0.1731 0.052 Uiso calc U R 1
H H12L 0.1169 -0.849 -0.2041 0.052 Uiso calc U R 1
C C1E 0.6038(5) -0.1927(3) 0.4616(3) 0.0198(13) Uani d . . 1
H H1E1 0.5798 -0.2161 0.4994 0.024 Uiso calc U R 1
H H1E2 0.539 -0.1723 0.4451 0.024 Uiso calc U R 1
C C2E 0.6198(5) -0.2594(3) 0.4049(3) 0.0202(13) Uani d . . 1
H H2E1 0.685 -0.2798 0.4211 0.024 Uiso calc U R 1
H H2E2 0.6428 -0.2364 0.3667 0.024 Uiso calc U R 1
C C3E 0.5062(5) -0.3302(4) 0.3804(3) 0.0225(14) Uani d . . 1
H H3E1 0.4419 -0.3094 0.3639 0.027 Uiso calc U R 1
H H3E2 0.4827 -0.3517 0.4192 0.027 Uiso calc U R 1
C C4E 0.5165(6) -0.4006(3) 0.3240(3) 0.0209(13) Uani d . . 1
H H4E1 0.5364 -0.3799 0.2844 0.025 Uiso calc U R 1
H H4E2 0.5829 -0.4202 0.3398 0.025 Uiso calc U R 1
C C5E 0.4033(5) -0.4726(4) 0.3021(3) 0.0231(14) Uani d . . 1
H H5E1 0.3838 -0.4935 0.3418 0.028 Uiso calc U R 1
H H5E2 0.3368 -0.4528 0.2869 0.028 Uiso calc U R 1
C C6E 0.4123(6) -0.5426(3) 0.2458(3) 0.0247(14) Uani d . . 1
H H6E1 0.4807 -0.5609 0.2604 0.03 Uiso calc U R 1
H H6E2 0.4288 -0.5221 0.2056 0.03 Uiso calc U R 1
C C7E 0.3005(6) -0.6161(3) 0.2254(3) 0.0234(14) Uani d . . 1
H H7E1 0.2848 -0.6376 0.2652 0.028 Uiso calc U R 1
H H7E2 0.2316 -0.5978 0.2116 0.028 Uiso calc U R 1
C C8E 0.3106(6) -0.6849(4) 0.1678(3) 0.0262(15) Uani d . . 1
H H8E1 0.3224 -0.6639 0.1275 0.031 Uiso calc U R 1
H H8E2 0.3821 -0.7009 0.1809 0.031 Uiso calc U R 1
C C9E 0.2032(6) -0.7602(4) 0.1490(3) 0.0305(16) Uani d . . 1
H H9E1 0.1317 -0.7448 0.1348 0.037 Uiso calc U R 1
H H9E2 0.1903 -0.781 0.1894 0.037 Uiso calc U R 1
C C10E 0.2177(6) -0.8287(4) 0.0917(3) 0.0292(16) Uani d . . 1
H H10I 0.2404 -0.8055 0.0537 0.035 Uiso calc U R 1
H H10J 0.2842 -0.8477 0.1082 0.035 Uiso calc U R 1
C C11E 0.1072(7) -0.9030(4) 0.0649(4) 0.0371(18) Uani d . . 1
H H11I 0.0413 -0.8849 0.0466 0.045 Uiso calc U R 1
H H11J 0.1247 -0.9425 0.0273 0.045 Uiso calc U R 1
C C12E 0.0669(7) -0.9460(4) 0.1179(4) 0.0433(19) Uani d . . 1
H H12M 0.1327 -0.9623 0.1377 0.065 Uiso calc U R 1
H H12N -0.0007 -0.9949 0.097 0.065 Uiso calc U R 1
H H12O 0.0425 -0.9088 0.1534 0.065 Uiso calc U R 1
C C1F 0.9751(5) 0.0796(3) 0.5625(3) 0.0173(12) Uani d . . 1
H H1F1 0.9786 0.0231 0.5597 0.021 Uiso calc U R 1
H H1F2 1.018 0.0991 0.5275 0.021 Uiso calc U R 1
C C2F 1.0358(5) 0.1351(3) 0.6321(3) 0.0201(13) Uani d . . 1
H H2F1 1.1155 0.1279 0.6421 0.024 Uiso calc U R 1
H H2F2 0.9886 0.1177 0.6663 0.024 Uiso calc U R 1
C C3F 1.0503(5) 0.2261(3) 0.6388(3) 0.0198(13) Uani d . . 1
H H3F1 1.0942 0.243 0.6033 0.024 Uiso calc U R 1
H H3F2 0.9704 0.2339 0.6312 0.024 Uiso calc U R 1
C C4F 1.1164(6) 0.2807(3) 0.7077(3) 0.0218(13) Uani d . . 1
H H4F1 1.0684 0.2667 0.7426 0.026 Uiso calc U R 1
H H4F2 1.1927 0.2685 0.717 0.026 Uiso calc U R 1
C C5F 1.1428(5) 0.3719(3) 0.7146(3) 0.0200(13) Uani d . . 1
H H5F1 1.189 0.3859 0.679 0.024 Uiso calc U R 1
H H5F2 1.0664 0.3846 0.7068 0.024 Uiso calc U R 1
C C6F 1.2114(6) 0.4254(3) 0.7827(3) 0.0221(14) Uani d . . 1
H H6F1 1.2866 0.4114 0.7912 0.026 Uiso calc U R 1
H H6F2 1.164 0.4125 0.8182 0.026 Uiso calc U R 1
C C7F 1.2414(5) 0.5167(4) 0.7894(3) 0.0219(14) Uani d . . 1
H H7F1 1.1663 0.5312 0.7829 0.026 Uiso calc U R 1
H H7F2 1.2862 0.5294 0.7529 0.026 Uiso calc U R 1
C C8F 1.3155(6) 0.5704(4) 0.8578(3) 0.0242(14) Uani d . . 1
H H8F1 1.2702 0.5588 0.8944 0.029 Uiso calc U R 1
H H8F2 1.3902 0.5555 0.8649 0.029 Uiso calc U R 1
C C9F 1.3461(6) 0.6611(4) 0.8627(3) 0.0238(14) Uani d . . 1
H H9F1 1.271 0.6757 0.8561 0.029 Uiso calc U R 1
H H9F2 1.3896 0.672 0.8253 0.029 Uiso calc U R 1
C C10F 1.4210(6) 0.7165(4) 0.9292(3) 0.0249(14) Uani d . . 1
H H10K 1.4966 0.7025 0.9358 0.03 Uiso calc U R 1
H H10L 1.3778 0.7058 0.9667 0.03 Uiso calc U R 1
C C11F 1.4496(6) 0.8072(4) 0.9325(3) 0.0294(16) Uani d . . 1
H H11K 1.4911 0.8175 0.8943 0.035 Uiso calc U R 1
H H11L 1.374 0.8212 0.9268 0.035 Uiso calc U R 1
C C12F 1.5263(7) 0.8628(4) 0.9977(3) 0.0390(19) Uani d . . 1
H H12P 1.4851 0.8541 1.0359 0.058 Uiso calc U R 1
H H12Q 1.5412 0.9201 0.9964 0.058 Uiso calc U R 1
H H12R 1.6023 0.8503 1.0033 0.058 Uiso calc U R 1

loop_
_atom_site_aniso_label
_atom_site_aniso_U_11
_atom_site_aniso_U_22
_atom_site_aniso_U_33
_atom_site_aniso_U_12
_atom_site_aniso_U_13
_atom_site_aniso_U_23
Pt1 0.01604(12) 0.01258(12) 0.01081(11) 0.00110(9) -0.00035(9) 0.00194(8)
Pt2 0.01612(13) 0.01281(12) 0.01130(11) 0.00147(9) -0.00025(9) 0.00192(8)
Pt3 0.01618(13) 0.01434(12) 0.01083(11) 0.00167(9) -0.00049(9) 0.00198(8)
S1 0.0181(8) 0.0135(7) 0.0128(7) 0.0004(6) -0.0007(6) 0.0014(5)
S2 0.0179(8) 0.0134(7) 0.0121(7) 0.0015(6) -0.0002(6) 0.0038(5)
S3 0.0175(8) 0.0154(7) 0.0150(7) 0.0016(6) -0.0007(6) 0.0024(6)
S4 0.0190(8) 0.0161(7) 0.0120(7) 0.0029(6) -0.0012(6) 0.0006(5)
S5 0.0179(8) 0.0141(7) 0.0135(7) 0.0014(6) 0.0002(6) 0.0022(5)
S6 0.0171(8) 0.0145(7) 0.0120(7) 0.0008(6) 0.0002(6) 0.0026(5)
C1A 0.026(3) 0.013(3) 0.020(3) 0.000(2) 0.003(3) 0.004(2)
C2A 0.031(4) 0.018(3) 0.024(3) 0.004(3) -0.003(3) 0.010(3)
C3A 0.019(3) 0.016(3) 0.022(3) 0.002(2) -0.001(3) 0.001(2)
C4A 0.031(4) 0.018(3) 0.018(3) 0.005(3) 0.002(3) 0.001(2)
C5A 0.023(3) 0.019(3) 0.016(3) 0.000(3) -0.002(3) -0.001(2)
C6A 0.024(3) 0.019(3) 0.019(3) 0.005(3) -0.002(3) 0.001(2)
C7A 0.028(4) 0.017(3) 0.018(3) 0.004(3) 0.001(3) 0.000(2)
C8A 0.026(4) 0.019(3) 0.026(3) 0.005(3) -0.001(3) 0.003(3)
C9A 0.031(4) 0.018(3) 0.019(3) 0.005(3) -0.001(3) 0.002(2)
C10A 0.030(4) 0.018(3) 0.021(3) 0.003(3) -0.006(3) 0.001(3)
C11A 0.034(4) 0.019(3) 0.028(4) 0.003(3) -0.005(3) -0.002(3)
C12A 0.047(5) 0.022(4) 0.034(4) 0.002(3) -0.007(4) -0.003(3)
C1B 0.016(3) 0.018(3) 0.019(3) 0.005(2) -0.002(2) 0.006(2)
C2B 0.026(4) 0.031(4) 0.018(3) 0.005(3) 0.002(3) 0.012(3)
C3B 0.027(4) 0.030(4) 0.026(3) 0.004(3) 0.004(3) 0.014(3)
C4B 0.024(4) 0.024(3) 0.033(4) 0.004(3) 0.001(3) 0.015(3)
C5B 0.028(4) 0.028(4) 0.031(4) 0.003(3) 0.003(3) 0.014(3)
C6B 0.025(4) 0.031(4) 0.035(4) 0.005(3) 0.006(3) 0.016(3)
C7B 0.023(4) 0.027(3) 0.026(3) 0.003(3) 0.002(3) 0.010(3)
C8B 0.027(4) 0.031(4) 0.038(4) 0.011(3) 0.008(3) 0.015(3)
C9B 0.026(4) 0.025(3) 0.030(4) 0.007(3) 0.004(3) 0.012(3)
C10B 0.023(3) 0.032(4) 0.027(3) 0.011(3) 0.004(3) 0.016(3)
C11B 0.023(4) 0.036(4) 0.032(4) 0.008(3) 0.003(3) 0.011(3)
C12B 0.036(4) 0.027(4) 0.043(4) 0.012(3) -0.001(3) 0.005(3)
C1C 0.026(4) 0.016(3) 0.020(3) 0.006(3) 0.000(3) 0.004(2)
C2C 0.016(3) 0.017(3) 0.015(3) 0.001(2) -0.002(2) 0.004(2)
C3C 0.022(3) 0.019(3) 0.019(3) 0.000(3) -0.001(3) 0.003(2)
C4C 0.021(3) 0.016(3) 0.023(3) 0.000(3) -0.001(3) 0.007(2)
C5C 0.023(3) 0.018(3) 0.021(3) -0.001(3) -0.004(3) 0.005(3)
C6C 0.026(4) 0.020(3) 0.020(3) 0.002(3) 0.000(3) 0.007(3)
C7C 0.028(4) 0.018(3) 0.020(3) -0.001(3) -0.004(3) 0.005(3)
C8C 0.026(4) 0.017(3) 0.020(3) -0.001(3) -0.004(3) 0.003(2)
C9C 0.039(4) 0.016(3) 0.025(3) 0.002(3) 0.003(3) 0.003(3)
C10C 0.038(4) 0.020(3) 0.024(3) 0.004(3) 0.000(3) 0.005(3)
C11C 0.056(5) 0.024(4) 0.028(4) 0.002(3) -0.004(4) 0.001(3)
C12C 0.070(6) 0.024(4) 0.050(5) -0.003(4) -0.020(5) 0.005(4)
C1D 0.020(3) 0.027(3) 0.014(3) 0.010(3) 0.000(3) 0.005(2)
C2D 0.020(3) 0.025(3) 0.014(3) 0.007(3) -0.001(3) 0.002(2)
C3D 0.027(4) 0.023(3) 0.018(3) 0.009(3) 0.003(3) 0.003(3)
C4D 0.026(4) 0.021(3) 0.016(3) 0.009(3) -0.001(3) 0.005(2)
C5D 0.029(4) 0.024(3) 0.012(3) 0.009(3) -0.002(3) 0.003(2)
C6D 0.027(4) 0.022(3) 0.021(3) 0.006(3) 0.001(3) 0.006(3)
C7D 0.031(4) 0.027(3) 0.015(3) 0.012(3) 0.005(3) 0.005(3)
C8D 0.030(4) 0.026(3) 0.018(3) 0.011(3) 0.002(3) 0.004(3)
C9D 0.026(4) 0.027(3) 0.021(3) 0.007(3) 0.006(3) 0.008(3)
C10D 0.032(4) 0.022(3) 0.021(3) 0.009(3) 0.005(3) 0.005(3)
C11D 0.043(4) 0.024(4) 0.022(3) 0.008(3) 0.003(3) 0.005(3)
C12D 0.047(5) 0.025(4) 0.028(4) 0.006(3) 0.005(3) 0.004(3)
C1E 0.023(3) 0.014(3) 0.016(3) -0.001(2) 0.001(3) 0.000(2)
C2E 0.019(3) 0.021(3) 0.019(3) 0.002(3) 0.002(3) 0.006(2)
C3E 0.024(4) 0.020(3) 0.019(3) 0.002(3) 0.000(3) 0.004(3)
C4E 0.029(4) 0.014(3) 0.018(3) 0.005(3) -0.001(3) 0.004(2)
C5E 0.022(3) 0.019(3) 0.023(3) 0.004(3) -0.004(3) 0.000(3)
C6E 0.035(4) 0.016(3) 0.021(3) 0.006(3) 0.000(3) 0.004(2)
C7E 0.027(4) 0.015(3) 0.023(3) 0.005(3) -0.005(3) 0.000(2)
C8E 0.037(4) 0.018(3) 0.020(3) 0.005(3) -0.001(3) 0.004(3)
C9E 0.035(4) 0.018(3) 0.033(4) 0.005(3) -0.004(3) 0.003(3)
C10E 0.044(4) 0.017(3) 0.025(3) 0.005(3) -0.002(3) 0.008(3)
C11E 0.045(5) 0.020(4) 0.038(4) 0.002(3) -0.007(4) 0.006(3)
C12E 0.045(5) 0.032(4) 0.045(5) 0.002(3) 0.006(4) 0.006(3)
C1F 0.013(3) 0.019(3) 0.017(3) 0.000(2) 0.000(2) 0.003(2)
C2F 0.018(3) 0.020(3) 0.016(3) 0.001(2) -0.005(3) -0.001(2)
C3F 0.016(3) 0.023(3) 0.016(3) 0.000(2) 0.000(3) 0.005(2)
C4F 0.025(3) 0.019(3) 0.016(3) 0.004(3) -0.003(3) -0.001(2)
C5F 0.021(3) 0.023(3) 0.013(3) 0.003(3) 0.002(3) 0.004(2)
C6F 0.028(4) 0.020(3) 0.014(3) 0.005(3) -0.003(3) 0.001(2)
C7F 0.021(3) 0.026(3) 0.017(3) 0.003(3) 0.003(3) 0.006(3)
C8F 0.027(4) 0.022(3) 0.019(3) 0.002(3) -0.001(3) 0.003(3)
C9F 0.027(4) 0.020(3) 0.020(3) 0.001(3) -0.002(3) 0.006(3)
C10F 0.031(4) 0.021(3) 0.019(3) 0.002(3) 0.000(3) 0.005(3)
C11F 0.038(4) 0.020(3) 0.024(3) 0.001(3) 0.003(3) 0.003(3)
C12F 0.049(5) 0.020(4) 0.037(4) -0.003(3) 0.009(4) -0.001(3)

loop_
_atom_type_symbol
_atom_type_description
_atom_type_scat_dispersion_real
_atom_type_scat_dispersion_imag
_atom_type_scat_source
C C 0.0033 0.0016 'International Tables Vol C Tables 4.2.6.8 and 6.1.1.4'
H H 0.0000 0.0000 'International Tables Vol C Tables 4.2.6.8 and 6.1.1.4'
S S 0.1246 0.1234 'International Tables Vol C Tables 4.2.6.8 and 6.1.1.4'
Pt Pt -1.7033 8.3905 'International Tables Vol C Tables 4.2.6.8 and 6.1.1.4'

loop_
_geom_angle_atom_site_label_1
_geom_angle_atom_site_label_2
_geom_angle_atom_site_label_3
_geom_angle_site_symmetry_1
_geom_angle_site_symmetry_3
_geom_angle
S6 Pt1 S2 2_656 . 169.59(5)
S6 Pt1 S1 2_656 . 99.88(5)
S2 Pt1 S1 . . 80.40(5)
S6 Pt1 S5 2_656 2_656 81.66(5)
S2 Pt1 S5 . 2_656 98.08(5)
S1 Pt1 S5 . 2_656 178.46(5)
S6 Pt1 Pt2 2_656 . 124.79(4)
S2 Pt1 Pt2 . . 48.27(4)
S1 Pt1 Pt2 . . 48.24(4)
S5 Pt1 Pt2 2_656 . 130.77(4)
S6 Pt1 Pt3 2_656 2_656 45.88(3)
S2 Pt1 Pt3 . 2_656 127.77(3)
S1 Pt1 Pt3 . 2_656 135.35(4)
S5 Pt1 Pt3 2_656 2_656 45.92(4)
Pt2 Pt1 Pt3 . 2_656 120.933(9)
S1 Pt2 S2 . . 80.26(5)
S1 Pt2 S4 . . 99.83(5)
S2 Pt2 S4 . . 168.40(5)
S1 Pt2 S3 . . 176.28(5)
S2 Pt2 S3 . . 97.14(5)
S4 Pt2 S3 . . 82.18(5)
S1 Pt2 Pt1 . . 48.18(3)
S2 Pt2 Pt1 . . 48.14(3)
S4 Pt2 Pt1 . . 123.93(4)
S3 Pt2 Pt1 . . 128.12(4)
S1 Pt2 Pt3 . . 133.21(4)
S2 Pt2 Pt3 . . 125.85(4)
S4 Pt2 Pt3 . . 46.56(3)
S3 Pt2 Pt3 . . 46.59(4)
Pt1 Pt2 Pt3 . . 117.082(9)
S6 Pt3 S5 . . 81.59(5)
S6 Pt3 S4 . . 167.61(5)
S5 Pt3 S4 . . 98.43(5)
S6 Pt3 S3 . . 97.07(5)
S5 Pt3 S3 . . 175.87(5)
S4 Pt3 S3 . . 82.03(5)
S6 Pt3 Pt2 . . 125.29(4)
S5 Pt3 Pt2 . . 131.47(4)
S4 Pt3 Pt2 . . 46.46(4)
S3 Pt3 Pt2 . . 46.51(4)
S6 Pt3 Pt1 . 2_656 45.74(3)
S5 Pt3 Pt1 . 2_656 45.97(3)
S4 Pt3 Pt1 . 2_656 126.85(4)
S3 Pt3 Pt1 . 2_656 130.74(4)
Pt2 Pt3 Pt1 . 2_656 121.984(9)
C1A S1 Pt1 . . 112.39(19)
C1A S1 Pt2 . . 112.7(2)
Pt1 S1 Pt2 . . 83.58(4)
C1B S2 Pt1 . . 109.95(19)
C1B S2 Pt2 . . 109.38(19)
Pt1 S2 Pt2 . . 83.59(5)
C1C S3 Pt2 . . 106.2(2)
C1C S3 Pt3 . . 107.1(2)
Pt2 S3 Pt3 . . 86.91(5)
C1D S4 Pt2 . . 107.4(2)
C1D S4 Pt3 . . 109.16(19)
Pt2 S4 Pt3 . . 86.98(5)
C1E S5 Pt3 . . 108.7(2)
C1E S5 Pt1 . 2_656 108.19(19)
Pt3 S5 Pt1 . 2_656 88.11(5)
C1F S6 Pt1 . 2_656 105.75(19)
C1F S6 Pt3 . . 110.36(19)
Pt1 S6 Pt3 2_656 . 88.37(5)
C2A C1A S1 . . 109.7(4)
C2A C1A H1A1 . . 109.7
S1 C1A H1A1 . . 109.7
C2A C1A H1A2 . . 109.7
S1 C1A H1A2 . . 109.7
H1A1 C1A H1A2 . . 108.2
C1A C2A C3A . . 113.8(5)
C1A C2A H2A1 . . 108.8
C3A C2A H2A1 . . 108.8
C1A C2A H2A2 . . 108.8
C3A C2A H2A2 . . 108.8
H2A1 C2A H2A2 . . 107.7
C4A C3A C2A . . 112.6(5)
C4A C3A H3A1 . . 109.1
C2A C3A H3A1 . . 109.1
C4A C3A H3A2 . . 109.1
C2A C3A H3A2 . . 109.1
H3A1 C3A H3A2 . . 107.8
C3A C4A C5A . . 114.0(5)
C3A C4A H4A1 . . 108.8
C5A C4A H4A1 . . 108.8
C3A C4A H4A2 . . 108.8
C5A C4A H4A2 . . 108.8
H4A1 C4A H4A2 . . 107.7
C6A C5A C4A . . 113.5(5)
C6A C5A H5A1 . . 108.9
C4A C5A H5A1 . . 108.9
C6A C5A H5A2 . . 108.9
C4A C5A H5A2 . . 108.9
H5A1 C5A H5A2 . . 107.7
C7A C6A C5A . . 114.2(5)
C7A C6A H6A1 . . 108.7
C5A C6A H6A1 . . 108.7
C7A C6A H6A2 . . 108.7
C5A C6A H6A2 . . 108.7
H6A1 C6A H6A2 . . 107.6
C6A C7A C8A . . 114.3(5)
C6A C7A H7A1 . . 108.7
C8A C7A H7A1 . . 108.7
C6A C7A H7A2 . . 108.7
C8A C7A H7A2 . . 108.7
H7A1 C7A H7A2 . . 107.6
C7A C8A C9A . . 113.7(5)
C7A C8A H8A1 . . 108.8
C9A C8A H8A1 . . 108.8
C7A C8A H8A2 . . 108.8
C9A C8A H8A2 . . 108.8
H8A1 C8A H8A2 . . 107.7
C8A C9A C10A . . 114.3(5)
C8A C9A H9A1 . . 108.7
C10A C9A H9A1 . . 108.7
C8A C9A H9A2 . . 108.7
C10A C9A H9A2 . . 108.7
H9A1 C9A H9A2 . . 107.6
C11A C10A C9A . . 114.2(5)
C11A C10A H10A . . 108.7
C9A C10A H10A . . 108.7
C11A C10A H10B . . 108.7
C9A C10A H10B . . 108.7
H10A C10A H10B . . 107.6
C10A C11A C12A . . 113.3(6)
C10A C11A H11A . . 108.9
C12A C11A H11A . . 108.9
C10A C11A H11B . . 108.9
C12A C11A H11B . . 108.9
H11A C11A H11B . . 107.7
C11A C12A H12A . . 109.5
C11A C12A H12B . . 109.5
H12A C12A H12B . . 109.5
C11A C12A H12C . . 109.5
H12A C12A H12C . . 109.5
H12B C12A H12C . . 109.5
C2B C1B S2 . . 111.1(4)
C2B C1B H1B1 . . 109.4
S2 C1B H1B1 . . 109.4
C2B C1B H1B2 . . 109.4
S2 C1B H1B2 . . 109.4
H1B1 C1B H1B2 . . 108.0
C1B C2B C3B . . 116.6(5)
C1B C2B H2B1 . . 108.1
C3B C2B H2B1 . . 108.1
C1B C2B H2B2 . . 108.1
C3B C2B H2B2 . . 108.1
H2B1 C2B H2B2 . . 107.3
C4B C3B C2B . . 117.9(5)
C4B C3B H3B1 . . 107.8
C2B C3B H3B1 . . 107.8
C4B C3B H3B2 . . 107.8
C2B C3B H3B2 . . 107.8
H3B1 C3B H3B2 . . 107.2
C3B C4B C5B . . 111.1(5)
C3B C4B H4B1 . . 109.4
C5B C4B H4B1 . . 109.4
C3B C4B H4B2 . . 109.4
C5B C4B H4B2 . . 109.4
H4B1 C4B H4B2 . . 108.0
C6B C5B C4B . . 116.8(6)
C6B C5B H5B1 . . 108.1
C4B C5B H5B1 . . 108.1
C6B C5B H5B2 . . 108.1
C4B C5B H5B2 . . 108.1
H5B1 C5B H5B2 . . 107.3
C5B C6B C7B . . 112.8(5)
C5B C6B H6B1 . . 109.0
C7B C6B H6B1 . . 109.0
C5B C6B H6B2 . . 109.0
C7B C6B H6B2 . . 109.0
H6B1 C6B H6B2 . . 107.8
C8B C7B C6B . . 116.5(5)
C8B C7B H7B1 . . 108.2
C6B C7B H7B1 . . 108.2
C8B C7B H7B2 . . 108.2
C6B C7B H7B2 . . 108.2
H7B1 C7B H7B2 . . 107.3
C7B C8B C9B . . 112.6(5)
C7B C8B H8B1 . . 109.1
C9B C8B H8B1 . . 109.1
C7B C8B H8B2 . . 109.1
C9B C8B H8B2 . . 109.1
H8B1 C8B H8B2 . . 107.8
C10B C9B C8B . . 115.7(5)
C10B C9B H9B1 . . 108.4
C8B C9B H9B1 . . 108.4
C10B C9B H9B2 . . 108.4
C8B C9B H9B2 . . 108.4
H9B1 C9B H9B2 . . 107.4
C11B C10B C9B . . 113.8(5)
C11B C10B H10C . . 108.8
C9B C10B H10C . . 108.8
C11B C10B H10D . . 108.8
C9B C10B H10D . . 108.8
H10C C10B H10D . . 107.7
C12B C11B C10B . . 115.7(6)
C12B C11B H11C . . 108.4
C10B C11B H11C . . 108.4
C12B C11B H11D . . 108.4
C10B C11B H11D . . 108.4
H11C C11B H11D . . 107.4
C11B C12B H12D . . 109.5
C11B C12B H12E . . 109.5
H12D C12B H12E . . 109.5
C11B C12B H12F . . 109.5
H12D C12B H12F . . 109.5
H12E C12B H12F . . 109.5
C2C C1C S3 . . 113.3(4)
C2C C1C H1C1 . . 108.9
S3 C1C H1C1 . . 108.9
C2C C1C H1C2 . . 108.9
S3 C1C H1C2 . . 108.9
H1C1 C1C H1C2 . . 107.7
C3C C2C C1C . . 110.9(5)
C3C C2C H2C1 . . 109.5
C1C C2C H2C1 . . 109.5
C3C C2C H2C2 . . 109.5
C1C C2C H2C2 . . 109.5
H2C1 C2C H2C2 . . 108.0
C2C C3C C4C . . 114.0(5)
C2C C3C H3C1 . . 108.7
C4C C3C H3C1 . . 108.7
C2C C3C H3C2 . . 108.7
C4C C3C H3C2 . . 108.7
H3C1 C3C H3C2 . . 107.6
C5C C4C C3C . . 113.9(5)
C5C C4C H4C1 . . 108.8
C3C C4C H4C1 . . 108.8
C5C C4C H4C2 . . 108.8
C3C C4C H4C2 . . 108.8
H4C1 C4C H4C2 . . 107.7
C4C C5C C6C . . 113.0(5)
C4C C5C H5C1 . . 109.0
C6C C5C H5C1 . . 109.0
C4C C5C H5C2 . . 109.0
C6C C5C H5C2 . . 109.0
H5C1 C5C H5C2 . . 107.8
C7C C6C C5C . . 114.7(5)
C7C C6C H6C1 . . 108.6
C5C C6C H6C1 . . 108.6
C7C C6C H6C2 . . 108.6
C5C C6C H6C2 . . 108.6
H6C1 C6C H6C2 . . 107.6
C6C C7C C8C . . 112.9(5)
C6C C7C H7C1 . . 109.0
C8C C7C H7C1 . . 109.0
C6C C7C H7C2 . . 109.0
C8C C7C H7C2 . . 109.0
H7C1 C7C H7C2 . . 107.8
C9C C8C C7C . . 115.4(5)
C9C C8C H8C1 . . 108.4
C7C C8C H8C1 . . 108.4
C9C C8C H8C2 . . 108.4
C7C C8C H8C2 . . 108.4
H8C1 C8C H8C2 . . 107.5
C8C C9C C10C . . 112.2(5)
C8C C9C H9C1 . . 109.2
C10C C9C H9C1 . . 109.2
C8C C9C H9C2 . . 109.2
C10C C9C H9C2 . . 109.2
H9C1 C9C H9C2 . . 107.9
C11C C10C C9C . . 115.3(6)
C11C C10C H10E . . 108.4
C9C C10C H10E . . 108.4
C11C C10C H10F . . 108.4
C9C C10C H10F . . 108.4
H10E C10C H10F . . 107.5
C10C C11C C12C . . 112.6(7)
C10C C11C H11E . . 109.1
C12C C11C H11E . . 109.1
C10C C11C H11F . . 109.1
C12C C11C H11F . . 109.1
H11E C11C H11F . . 107.8
C11C C12C H12G . . 109.5
C11C C12C H12H . . 109.5
H12G C12C H12H . . 109.5
C11C C12C H12I . . 109.5
H12G C12C H12I . . 109.5
H12H C12C H12I . . 109.5
C2D C1D S4 . . 111.0(4)
C2D C1D H1D1 . . 109.4
S4 C1D H1D1 . . 109.4
C2D C1D H1D2 . . 109.4
S4 C1D H1D2 . . 109.4
H1D1 C1D H1D2 . . 108.0
C3D C2D C1D . . 115.0(5)
C3D C2D H2D1 . . 108.5
C1D C2D H2D1 . . 108.5
C3D C2D H2D2 . . 108.5
C1D C2D H2D2 . . 108.5
H2D1 C2D H2D2 . . 107.5
C2D C3D C4D . . 113.3(5)
C2D C3D H3D1 . . 108.9
C4D C3D H3D1 . . 108.9
C2D C3D H3D2 . . 108.9
C4D C3D H3D2 . . 108.9
H3D1 C3D H3D2 . . 107.7
C3D C4D C5D . . 114.0(5)
C3D C4D H4D1 . . 108.8
C5D C4D H4D1 . . 108.8
C3D C4D H4D2 . . 108.8
C5D C4D H4D2 . . 108.8
H4D1 C4D H4D2 . . 107.6
C4D C5D C6D . . 113.7(5)
C4D C5D H5D1 . . 108.8
C6D C5D H5D1 . . 108.8
C4D C5D H5D2 . . 108.8
C6D C5D H5D2 . . 108.8
H5D1 C5D H5D2 . . 107.7
C5D C6D C7D . . 113.8(5)
C5D C6D H6D1 . . 108.8
C7D C6D H6D1 . . 108.8
C5D C6D H6D2 . . 108.8
C7D C6D H6D2 . . 108.8
H6D1 C6D H6D2 . . 107.7
C8D C7D C6D . . 113.9(5)
C8D C7D H7D1 . . 108.8
C6D C7D H7D1 . . 108.8
C8D C7D H7D2 . . 108.8
C6D C7D H7D2 . . 108.8
H7D1 C7D H7D2 . . 107.7
C7D C8D C9D . . 114.3(5)
C7D C8D H8D1 . . 108.7
C9D C8D H8D1 . . 108.7
C7D C8D H8D2 . . 108.7
C9D C8D H8D2 . . 108.7
H8D1 C8D H8D2 . . 107.6
C10D C9D C8D . . 114.4(5)
C10D C9D H9D1 . . 108.7
C8D C9D H9D1 . . 108.7
C10D C9D H9D2 . . 108.7
C8D C9D H9D2 . . 108.7
H9D1 C9D H9D2 . . 107.6
C9D C10D C11D . . 115.2(5)
C9D C10D H10G . . 108.5
C11D C10D H10G . . 108.5
C9D C10D H10H . . 108.5
C11D C10D H10H . . 108.5
H10G C10D H10H . . 107.5
C12D C11D C10D . . 113.3(5)
C12D C11D H11G . . 108.9
C10D C11D H11G . . 108.9
C12D C11D H11H . . 108.9
C10D C11D H11H . . 108.9
H11G C11D H11H . . 107.7
C11D C12D H12J . . 109.5
C11D C12D H12K . . 109.5
H12J C12D H12K . . 109.5
C11D C12D H12L . . 109.5
H12J C12D H12L . . 109.5
H12K C12D H12L . . 109.5
C2E C1E S5 . . 112.3(4)
C2E C1E H1E1 . . 109.2
S5 C1E H1E1 . . 109.2
C2E C1E H1E2 . . 109.2
S5 C1E H1E2 . . 109.2
H1E1 C1E H1E2 . . 107.9
C1E C2E C3E . . 111.2(5)
C1E C2E H2E1 . . 109.4
C3E C2E H2E1 . . 109.4
C1E C2E H2E2 . . 109.4
C3E C2E H2E2 . . 109.4
H2E1 C2E H2E2 . . 108.0
C2E C3E C4E . . 114.1(5)
C2E C3E H3E1 . . 108.7
C4E C3E H3E1 . . 108.7
C2E C3E H3E2 . . 108.7
C4E C3E H3E2 . . 108.7
H3E1 C3E H3E2 . . 107.6
C5E C4E C3E . . 113.3(5)
C5E C4E H4E1 . . 108.9
C3E C4E H4E1 . . 108.9
C5E C4E H4E2 . . 108.9
C3E C4E H4E2 . . 108.9
H4E1 C4E H4E2 . . 107.7
C6E C5E C4E . . 113.7(5)
C6E C5E H5E1 . . 108.8
C4E C5E H5E1 . . 108.8
C6E C5E H5E2 . . 108.8
C4E C5E H5E2 . . 108.8
H5E1 C5E H5E2 . . 107.7
C5E C6E C7E . . 113.9(5)
C5E C6E H6E1 . . 108.8
C7E C6E H6E1 . . 108.8
C5E C6E H6E2 . . 108.8
C7E C6E H6E2 . . 108.8
H6E1 C6E H6E2 . . 107.7
C8E C7E C6E . . 113.0(5)
C8E C7E H7E1 . . 109.0
C6E C7E H7E1 . . 109.0
C8E C7E H7E2 . . 109.0
C6E C7E H7E2 . . 109.0
H7E1 C7E H7E2 . . 107.8
C9E C8E C7E . . 114.0(5)
C9E C8E H8E1 . . 108.8
C7E C8E H8E1 . . 108.8
C9E C8E H8E2 . . 108.8
C7E C8E H8E2 . . 108.8
H8E1 C8E H8E2 . . 107.7
C8E C9E C10E . . 112.5(6)
C8E C9E H9E1 . . 109.1
C10E C9E H9E1 . . 109.1
C8E C9E H9E2 . . 109.1
C10E C9E H9E2 . . 109.1
H9E1 C9E H9E2 . . 107.8
C11E C10E C9E . . 115.2(6)
C11E C10E H10I . . 108.5
C9E C10E H10I . . 108.5
C11E C10E H10J . . 108.5
C9E C10E H10J . . 108.5
H10I C10E H10J . . 107.5
C12E C11E C10E . . 113.4(6)
C12E C11E H11I . . 108.9
C10E C11E H11I . . 108.9
C12E C11E H11J . . 108.9
C10E C11E H11J . . 108.9
H11I C11E H11J . . 107.7
C11E C12E H12M . . 109.5
C11E C12E H12N . . 109.5
H12M C12E H12N . . 109.5
C11E C12E H12O . . 109.5
H12M C12E H12O . . 109.5
H12N C12E H12O . . 109.5
C2F C1F S6 . . 111.0(4)
C2F C1F H1F1 . . 109.4
S6 C1F H1F1 . . 109.4
C2F C1F H1F2 . . 109.4
S6 C1F H1F2 . . 109.4
H1F1 C1F H1F2 . . 108.0
C1F C2F C3F . . 113.8(5)
C1F C2F H2F1 . . 108.8
C3F C2F H2F1 . . 108.8
C1F C2F H2F2 . . 108.8
C3F C2F H2F2 . . 108.8
H2F1 C2F H2F2 . . 107.7
C4F C3F C2F . . 112.9(5)
C4F C3F H3F1 . . 109.0
C2F C3F H3F1 . . 109.0
C4F C3F H3F2 . . 109.0
C2F C3F H3F2 . . 109.0
H3F1 C3F H3F2 . . 107.8
C5F C4F C3F . . 114.8(5)
C5F C4F H4F1 . . 108.6
C3F C4F H4F1 . . 108.6
C5F C4F H4F2 . . 108.6
C3F C4F H4F2 . . 108.6
H4F1 C4F H4F2 . . 107.5
C6F C5F C4F . . 114.1(5)
C6F C5F H5F1 . . 108.7
C4F C5F H5F1 . . 108.7
C6F C5F H5F2 . . 108.7
C4F C5F H5F2 . . 108.7
H5F1 C5F H5F2 . . 107.6
C5F C6F C7F . . 114.5(5)
C5F C6F H6F1 . . 108.6
C7F C6F H6F1 . . 108.6
C5F C6F H6F2 . . 108.6
C7F C6F H6F2 . . 108.6
H6F1 C6F H6F2 . . 107.6
C6F C7F C8F . . 114.0(5)
C6F C7F H7F1 . . 108.8
C8F C7F H7F1 . . 108.8
C6F C7F H7F2 . . 108.8
C8F C7F H7F2 . . 108.8
H7F1 C7F H7F2 . . 107.7
C9F C8F C7F . . 112.9(5)
C9F C8F H8F1 . . 109.0
C7F C8F H8F1 . . 109.0
C9F C8F H8F2 . . 109.0
C7F C8F H8F2 . . 109.0
H8F1 C8F H8F2 . . 107.8
C8F C9F C10F . . 114.7(5)
C8F C9F H9F1 . . 108.6
C10F C9F H9F1 . . 108.6
C8F C9F H9F2 . . 108.6
C10F C9F H9F2 . . 108.6
H9F1 C9F H9F2 . . 107.6
C9F C10F C11F . . 113.3(5)
C9F C10F H10K . . 108.9
C11F C10F H10K . . 108.9
C9F C10F H10L . . 108.9
C11F C10F H10L . . 108.9
H10K C10F H10L . . 107.7
C12F C11F C10F . . 113.8(6)
C12F C11F H11K . . 108.8
C10F C11F H11K . . 108.8
C12F C11F H11L . . 108.8
C10F C11F H11L . . 108.8
H11K C11F H11L . . 107.7
C11F C12F H12P . . 109.5
C11F C12F H12Q . . 109.5
H12P C12F H12Q . . 109.5
C11F C12F H12R . . 109.5
H12P C12F H12R . . 109.5
H12Q C12F H12R . . 109.5

loop_
_geom_bond_atom_site_label_1
_geom_bond_atom_site_label_2
_geom_bond_site_symmetry_2
_geom_bond_distance
Pt1 S6 2_656 2.3139(13)
Pt1 S2 . 2.3151(13)
Pt1 S1 . 2.3164(14)
Pt1 S5 2_656 2.3232(14)
Pt1 Pt2 . 3.0889(3)
Pt1 Pt3 2_656 3.2295(3)
Pt2 S1 . 2.3187(14)
Pt2 S2 . 2.3197(14)
Pt2 S4 . 2.3199(15)
Pt2 S3 . 2.3217(14)
Pt2 Pt3 . 3.1957(3)
Pt3 S6 . 2.3194(14)
Pt3 S5 . 2.3211(14)
Pt3 S4 . 2.3237(14)
Pt3 S3 . 2.3247(15)
Pt3 Pt1 2_656 3.2296(3)
S1 C1A . 1.825(6)
S2 C1B . 1.834(6)
S3 C1C . 1.832(6)
S4 C1D . 1.831(6)
S5 C1E . 1.828(6)
S5 Pt1 2_656 2.3233(14)
S6 C1F . 1.823(6)
S6 Pt1 2_656 2.3140(13)
C1A C2A . 1.502(8)
C1A H1A1 . 0.99
C1A H1A2 . 0.99
C2A C3A . 1.529(8)
C2A H2A1 . 0.99
C2A H2A2 . 0.99
C3A C4A . 1.517(8)
C3A H3A1 . 0.99
C3A H3A2 . 0.99
C4A C5A . 1.524(8)
C4A H4A1 . 0.99
C4A H4A2 . 0.99
C5A C6A . 1.521(8)
C5A H5A1 . 0.99
C5A H5A2 . 0.99
C6A C7A . 1.512(8)
C6A H6A1 . 0.99
C6A H6A2 . 0.99
C7A C8A . 1.518(8)
C7A H7A1 . 0.99
C7A H7A2 . 0.99
C8A C9A . 1.523(8)
C8A H8A1 . 0.99
C8A H8A2 . 0.99
C9A C10A . 1.524(8)
C9A H9A1 . 0.99
C9A H9A2 . 0.99
C10A C11A . 1.512(8)
C10A H10A . 0.99
C10A H10B . 0.99
C11A C12A . 1.528(9)
C11A H11A . 0.99
C11A H11B . 0.99
C12A H12A . 0.98
C12A H12B . 0.98
C12A H12C . 0.98
C1B C2B . 1.514(8)
C1B H1B1 . 0.99
C1B H1B2 . 0.99
C2B C3B . 1.538(8)
C2B H2B1 . 0.99
C2B H2B2 . 0.99
C3B C4B . 1.524(9)
C3B H3B1 . 0.99
C3B H3B2 . 0.99
C4B C5B . 1.535(8)
C4B H4B1 . 0.99
C4B H4B2 . 0.99
C5B C6B . 1.515(9)
C5B H5B1 . 0.99
C5B H5B2 . 0.99
C6B C7B . 1.523(8)
C6B H6B1 . 0.99
C6B H6B2 . 0.99
C7B C8B . 1.518(9)
C7B H7B1 . 0.99
C7B H7B2 . 0.99
C8B C9B . 1.522(9)
C8B H8B1 . 0.99
C8B H8B2 . 0.99
C9B C10B . 1.521(9)
C9B H9B1 . 0.99
C9B H9B2 . 0.99
C10B C11B . 1.520(9)
C10B H10C . 0.99
C10B H10D . 0.99
C11B C12B . 1.511(9)
C11B H11C . 0.99
C11B H11D . 0.99
C12B H12D . 0.98
C12B H12E . 0.98
C12B H12F . 0.98
C1C C2C . 1.517(8)
C1C H1C1 . 0.99
C1C H1C2 . 0.99
C2C C3C . 1.511(8)
C2C H2C1 . 0.99
C2C H2C2 . 0.99
C3C C4C . 1.523(8)
C3C H3C1 . 0.99
C3C H3C2 . 0.99
C4C C5C . 1.518(8)
C4C H4C1 . 0.99
C4C H4C2 . 0.99
C5C C6C . 1.522(8)
C5C H5C1 . 0.99
C5C H5C2 . 0.99
C6C C7C . 1.510(8)
C6C H6C1 . 0.99
C6C H6C2 . 0.99
C7C C8C . 1.518(8)
C7C H7C1 . 0.99
C7C H7C2 . 0.99
C8C C9C . 1.516(8)
C8C H8C1 . 0.99
C8C H8C2 . 0.99
C9C C10C . 1.528(9)
C9C H9C1 . 0.99
C9C H9C2 . 0.99
C10C C11C . 1.507(9)
C10C H10E . 0.99
C10C H10F . 0.99
C11C C12C . 1.508(10)
C11C H11E . 0.99
C11C H11F . 0.99
C12C H12G . 0.98
C12C H12H . 0.98
C12C H12I . 0.98
C1D C2D . 1.535(8)
C1D H1D1 . 0.99
C1D H1D2 . 0.99
C2D C3D . 1.514(8)
C2D H2D1 . 0.99
C2D H2D2 . 0.99
C3D C4D . 1.516(8)
C3D H3D1 . 0.99
C3D H3D2 . 0.99
C4D C5D . 1.522(8)
C4D H4D1 . 0.99
C4D H4D2 . 0.99
C5D C6D . 1.524(8)
C5D H5D1 . 0.99
C5D H5D2 . 0.99
C6D C7D . 1.530(8)
C6D H6D1 . 0.99
C6D H6D2 . 0.99
C7D C8D . 1.521(8)
C7D H7D1 . 0.99
C7D H7D2 . 0.99
C8D C9D . 1.529(8)
C8D H8D1 . 0.99
C8D H8D2 . 0.99
C9D C10D . 1.509(8)
C9D H9D1 . 0.99
C9D H9D2 . 0.99
C10D C11D . 1.520(8)
C10D H10G . 0.99
C10D H10H . 0.99
C11D C12D . 1.519(9)
C11D H11G . 0.99
C11D H11H . 0.99
C12D H12J . 0.98
C12D H12K . 0.98
C12D H12L . 0.98
C1E C2E . 1.515(8)
C1E H1E1 . 0.99
C1E H1E2 . 0.99
C2E C3E . 1.515(8)
C2E H2E1 . 0.99
C2E H2E2 . 0.99
C3E C4E . 1.526(8)
C3E H3E1 . 0.99
C3E H3E2 . 0.99
C4E C5E . 1.521(8)
C4E H4E1 . 0.99
C4E H4E2 . 0.99
C5E C6E . 1.517(8)
C5E H5E1 . 0.99
C5E H5E2 . 0.99
C6E C7E . 1.524(8)
C6E H6E1 . 0.99
C6E H6E2 . 0.99
C7E C8E . 1.523(8)
C7E H7E1 . 0.99
C7E H7E2 . 0.99
C8E C9E . 1.512(8)
C8E H8E1 . 0.99
C8E H8E2 . 0.99
C9E C10E . 1.535(9)
C9E H9E1 . 0.99
C9E H9E2 . 0.99
C10E C11E . 1.529(9)
C10E H10I . 0.99
C10E H10J . 0.99
C11E C12E . 1.505(10)
C11E H11I . 0.99
C11E H11J . 0.99
C12E H12M . 0.98
C12E H12N . 0.98
C12E H12O . 0.98
C1F C2F . 1.521(7)
C1F H1F1 . 0.99
C1F H1F2 . 0.99
C2F C3F . 1.530(8)
C2F H2F1 . 0.99
C2F H2F2 . 0.99
C3F C4F . 1.520(8)
C3F H3F1 . 0.99
C3F H3F2 . 0.99
C4F C5F . 1.515(8)
C4F H4F1 . 0.99
C4F H4F2 . 0.99
C5F C6F . 1.510(8)
C5F H5F1 . 0.99
C5F H5F2 . 0.99
C6F C7F . 1.515(8)
C6F H6F1 . 0.99
C6F H6F2 . 0.99
C7F C8F . 1.535(8)
C7F H7F1 . 0.99
C7F H7F2 . 0.99
C8F C9F . 1.512(8)
C8F H8F1 . 0.99
C8F H8F2 . 0.99
C9F C10F . 1.518(8)
C9F H9F1 . 0.99
C9F H9F2 . 0.99
C10F C11F . 1.519(8)
C10F H10K . 0.99
C10F H10L . 0.99
C11F C12F . 1.509(9)
C11F H11K . 0.99
C11F H11L . 0.99
C12F H12P . 0.98
C12F H12Q . 0.98
C12F H12R . 0.98
